data_1504969
loop_
_publ_author_name
'Kashiwabara, Taigo'
'Fuse, Kouichiro'
'Hua, Ruimao'
'Tanaka, Masato'

_publ_section_title
;
 Rhodium-complex-catalyzed addition reactions of chloroacetyl chlorides to
 alkynes.
;
_journal_issue 23
_journal_name_full 'Organic letters'
_journal_page_first 5469
_journal_page_last 5472
_journal_paper_doi 10.1021/ol802260w
_journal_volume 10
_journal_year 2008
_chemical_formula_moiety 'C29 H28 Cl3 O2 P2 Rh '
_chemical_formula_sum 'C29 H28 Cl3 O2 P2 Rh'
_chemical_formula_weight 679.75
_space_group_IT_number 61
_symmetry_cell_setting orthorhombic
_symmetry_Int_Tables_number 61
_symmetry_space_group_name_Hall '-P 2ac 2ab'
_symmetry_space_group_name_H-M 'P b c a'
_cell_angle_alpha 90.0000
_cell_angle_beta 90.0000
_cell_angle_gamma 90.0000
_cell_formula_units_Z 8
_cell_length_a 16.4539(15)
_cell_length_b 13.1086(15)
_cell_length_c 26.120(2)
_cell_measurement_reflns_used 8665
_cell_measurement_temperature 113.1
_cell_measurement_theta_max 27.5
_cell_measurement_theta_min 3.0
_cell_volume 5633.8(9)
_computing_cell_refinement CrystalClear
_computing_data_collection CrystalClear
_computing_data_reduction CrystalStructure
_computing_publication_material 'CrystalStructure 3.8'
_computing_structure_refinement SHELXL
_computing_structure_solution SIR97
_diffrn_detector_area_resol_mean 7.31
_diffrn_measured_fraction_theta_full 0.965
_diffrn_measured_fraction_theta_max 0.965
_diffrn_measurement_device_type 'Rigaku Saturn'
_diffrn_measurement_method \w
_diffrn_radiation_type 'Mo K\a'
_diffrn_radiation_wavelength 0.71070
_diffrn_reflns_av_R_equivalents 0.043
_diffrn_reflns_limit_h_max 18
_diffrn_reflns_limit_h_min -21
_diffrn_reflns_limit_k_max 15
_diffrn_reflns_limit_k_min -15
_diffrn_reflns_limit_l_max 33
_diffrn_reflns_limit_l_min -33
_diffrn_reflns_number 39704
_diffrn_reflns_theta_full 27.48
_diffrn_reflns_theta_max 27.48
_exptl_absorpt_coefficient_mu 1.029
_exptl_absorpt_correction_T_max 0.814
_exptl_absorpt_correction_T_min 0.626
_exptl_absorpt_correction_type multi-scan
_exptl_absorpt_process_details 'Jacobson, R. (1998) Private communication'
_exptl_crystal_colour colorless
_exptl_crystal_density_diffrn 1.603
_exptl_crystal_density_method 'not measured'
_exptl_crystal_description prism
_exptl_crystal_F_000 2752.00
_exptl_crystal_size_max 0.50
_exptl_crystal_size_mid 0.32
_exptl_crystal_size_min 0.25
_refine_diff_density_max 2.42
_refine_diff_density_min -3.01
_refine_ls_extinction_method none
_refine_ls_goodness_of_fit_ref 1.290
_refine_ls_hydrogen_treatment refall
_refine_ls_number_parameters 335
_refine_ls_number_reflns 6231
_refine_ls_R_factor_gt 0.0682
_refine_ls_shift/su_max 0.0000
_refine_ls_structure_factor_coef Fsqd
_refine_ls_weighting_details 'w = 1/[\s^2^(Fo^2^)+(0.1000P)^2^+0.0000P] where P=(Fo^2^+2Fc^2^)/3'
_refine_ls_weighting_scheme calc
_refine_ls_wR_factor_ref 0.1878
_reflns_number_gt 5197
_reflns_number_total 6231
_reflns_threshold_expression F^2^>2.0\s(F^2^)
_cod_data_source_file ol802260w_si_002.cif
_cod_data_source_block '__8-PMePh2'
_cod_original_formula_sum 'C29 H28 Cl3 O2 P2 Rh '
_cod_database_code 1504969

loop_
_symmetry_equiv_pos_site_id
_symmetry_equiv_pos_as_xyz
1 +X,+Y,+Z
2 1/2-X,1/2+Y,+Z
3 +X,1/2-Y,1/2+Z
4 1/2-X,-Y,1/2+Z
5 -X,-Y,-Z
6 1/2+X,1/2-Y,-Z
7 -X,1/2+Y,1/2-Z
8 1/2+X,+Y,1/2-Z

loop_
_atom_site_label
_atom_site_type_symbol
_atom_site_fract_x
_atom_site_fract_y
_atom_site_fract_z
_atom_site_U_iso_or_equiv
_atom_site_adp_type
_atom_site_occupancy
_atom_site_symmetry_multiplicity
_atom_site_calc_flag
_atom_site_refinement_flags
Rh1 Rh 0.05812(2) 0.32463(3) 0.615960(15) 0.01523(14) Uani 1.00 1 d .
Cl1 Cl -0.21000(8) 0.40543(10) 0.56974(5) 0.0297(3) Uani 1.00 1 d .
Cl2 Cl 0.07609(7) 0.38466(9) 0.53104(5) 0.0200(2) Uani 1.00 1 d .
Cl3 Cl 0.20878(7) 0.29507(9) 0.62567(5) 0.0200(2) Uani 1.00 1 d .
P1 P 0.04668(7) 0.15923(9) 0.57903(5) 0.0162(2) Uani 1.00 1 d .
P2 P 0.08707(8) 0.49218(10) 0.64532(5) 0.0172(2) Uani 1.00 1 d .
O1 O -0.1065(2) 0.3370(2) 0.65190(15) 0.0243(8) Uani 1.00 1 d .
O2 O 0.0257(2) 0.2406(2) 0.72069(15) 0.0242(8) Uani 1.00 1 d .
C1 C -0.0653(3) 0.3503(4) 0.61467(19) 0.0189(10) Uani 1.00 1 d .
C2 C -0.1012(3) 0.3885(3) 0.5646(2) 0.0216(10) Uani 1.00 1 d .
C3 C 0.0396(3) 0.2732(3) 0.6818(2) 0.0196(10) Uani 1.00 1 d .
C4 C 0.1300(2) 0.1330(3) 0.5353(2) 0.0209(10) Uani 1.00 1 d .
C5 C 0.0537(2) 0.0548(3) 0.6252(2) 0.0167(10) Uani 1.00 1 d .
C6 C 0.1228(3) 0.0573(4) 0.6571(2) 0.0226(10) Uani 1.00 1 d .
C7 C 0.1345(3) -0.0201(3) 0.6929(2) 0.0242(11) Uani 1.00 1 d .
C8 C 0.0788(3) -0.0992(4) 0.6974(2) 0.0239(11) Uani 1.00 1 d .
C9 C 0.0098(3) -0.1011(4) 0.6662(2) 0.0242(11) Uani 1.00 1 d .
C10 C -0.0027(3) -0.0238(3) 0.6298(2) 0.0209(10) Uani 1.00 1 d .
C11 C -0.0465(2) 0.1426(3) 0.54295(19) 0.0167(9) Uani 1.00 1 d .
C12 C -0.1211(2) 0.1362(3) 0.5696(2) 0.0190(10) Uani 1.00 1 d .
C13 C -0.1939(3) 0.1351(3) 0.5429(2) 0.0209(10) Uani 1.00 1 d .
C14 C -0.1937(3) 0.1437(3) 0.4894(2) 0.0216(10) Uani 1.00 1 d .
C15 C -0.1208(3) 0.1513(3) 0.4632(2) 0.0230(10) Uani 1.00 1 d .
C16 C -0.0467(2) 0.1503(3) 0.4894(2) 0.0189(10) Uani 1.00 1 d .
C17 C 0.1637(3) 0.5551(3) 0.6060(2) 0.0226(10) Uani 1.00 1 d .
C18 C 0.1276(2) 0.5037(3) 0.7105(2) 0.0191(10) Uani 1.00 1 d .
C19 C 0.1630(3) 0.4217(3) 0.7361(2) 0.0201(10) Uani 1.00 1 d .
C20 C 0.1970(3) 0.4348(3) 0.7843(2) 0.0232(10) Uani 1.00 1 d .
C21 C 0.1961(3) 0.5301(3) 0.8080(2) 0.0247(11) Uani 1.00 1 d .
C22 C 0.1617(3) 0.6134(4) 0.7819(2) 0.0266(11) Uani 1.00 1 d .
C23 C 0.1283(3) 0.6012(3) 0.7336(2) 0.0231(10) Uani 1.00 1 d .
C24 C -0.0012(3) 0.5754(3) 0.64490(19) 0.0180(10) Uani 1.00 1 d .
C25 C -0.0521(2) 0.5806(3) 0.6874(2) 0.0207(10) Uani 1.00 1 d .
C26 C -0.1232(3) 0.6392(3) 0.6861(2) 0.0220(10) Uani 1.00 1 d .
C27 C -0.1437(3) 0.6921(3) 0.6415(2) 0.0221(10) Uani 1.00 1 d .
C28 C -0.0941(3) 0.6866(3) 0.5989(2) 0.0240(11) Uani 1.00 1 d .
C29 C -0.0216(3) 0.6288(3) 0.5999(2) 0.0202(10) Uani 1.00 1 d .
H1 H -0.0892 0.3389 0.5371 0.026 Uiso 1.00 1 c R
H2 H -0.0756 0.4543 0.5554 0.026 Uiso 1.00 1 c R
H3 H 0.1150 0.1552 0.5007 0.025 Uiso 1.00 1 c R
H4 H 0.1412 0.0595 0.5350 0.025 Uiso 1.00 1 c R
H5 H 0.1785 0.1700 0.5465 0.025 Uiso 1.00 1 c R
H6 H 0.1610 0.1113 0.6542 0.027 Uiso 1.00 1 c R
H7 H 0.1810 -0.0188 0.7144 0.029 Uiso 1.00 1 c R
H8 H 0.0875 -0.1520 0.7218 0.029 Uiso 1.00 1 c R
H9 H -0.0287 -0.1547 0.6696 0.029 Uiso 1.00 1 c R
H10 H -0.0495 -0.0251 0.6084 0.025 Uiso 1.00 1 c R
H11 H -0.1214 0.1327 0.6059 0.023 Uiso 1.00 1 c R
H12 H -0.2439 0.1284 0.5608 0.025 Uiso 1.00 1 c R
H13 H -0.2436 0.1445 0.4711 0.026 Uiso 1.00 1 c R
H14 H -0.1211 0.1571 0.4269 0.028 Uiso 1.00 1 c R
H15 H 0.0031 0.1548 0.4712 0.023 Uiso 1.00 1 c R
H16 H 0.2179 0.5408 0.6199 0.027 Uiso 1.00 1 c R
H17 H 0.1542 0.6289 0.6062 0.027 Uiso 1.00 1 c R
H18 H 0.1604 0.5294 0.5708 0.027 Uiso 1.00 1 c R
H19 H 0.1639 0.3563 0.7204 0.024 Uiso 1.00 1 c R
H20 H 0.2211 0.3783 0.8013 0.028 Uiso 1.00 1 c R
H21 H 0.2184 0.5387 0.8413 0.030 Uiso 1.00 1 c R
H22 H 0.1613 0.6788 0.7976 0.032 Uiso 1.00 1 c R
H23 H 0.1060 0.6582 0.7160 0.028 Uiso 1.00 1 c R
H24 H -0.0385 0.5439 0.7176 0.025 Uiso 1.00 1 c R
H25 H -0.1574 0.6430 0.7154 0.026 Uiso 1.00 1 c R
H26 H -0.1918 0.7321 0.6404 0.027 Uiso 1.00 1 c R
H27 H -0.1090 0.7220 0.5686 0.029 Uiso 1.00 1 c R
H28 H 0.0127 0.6261 0.5707 0.024 Uiso 1.00 1 c R

loop_
_atom_site_aniso_label
_atom_site_aniso_U_11
_atom_site_aniso_U_22
_atom_site_aniso_U_33
_atom_site_aniso_U_12
_atom_site_aniso_U_13
_atom_site_aniso_U_23
Rh1 0.0152(2) 0.0152(2) 0.0152(2) 0.00000(13) 0.00000(13) 0.00000(14)
Cl1 0.0297(6) 0.0297(7) 0.0297(7) 0.0000(5) 0.0000(5) 0.0000(5)
Cl2 0.0200(5) 0.0200(6) 0.0200(6) 0.0000(4) 0.0000(4) 0.0000(4)
Cl3 0.0200(5) 0.0200(6) 0.0200(6) 0.0000(4) 0.0000(4) 0.0000(4)
P1 0.0162(5) 0.0162(6) 0.0162(6) 0.0000(4) 0.0000(4) 0.0000(4)
P2 0.0172(6) 0.0172(6) 0.0172(6) 0.0000(4) 0.0000(4) 0.0000(4)
O1 0.0243(19) 0.0243(19) 0.024(2) 0.0000(15) 0.0000(15) 0.0000(14)
O2 0.0243(18) 0.0243(19) 0.024(2) 0.0000(15) 0.0000(15) 0.0000(15)
C1 0.019(2) 0.019(2) 0.019(2) 0.0000(19) 0.0000(18) 0.0000(19)
C2 0.022(2) 0.022(2) 0.022(2) 0.000(2) 0.000(2) 0.000(2)
C3 0.020(2) 0.020(2) 0.020(2) 0.000(2) 0.000(2) 0.000(2)
C4 0.021(2) 0.021(2) 0.021(2) 0.000(2) 0.0000(19) 0.000(2)
C5 0.017(2) 0.017(2) 0.017(2) 0.0000(18) 0.0000(17) 0.0000(19)
C6 0.023(2) 0.023(2) 0.023(2) 0.000(2) 0.000(2) 0.000(2)
C7 0.024(2) 0.024(2) 0.024(2) 0.000(2) 0.000(2) 0.000(2)
C8 0.024(2) 0.024(2) 0.024(2) 0.000(2) 0.000(2) 0.000(2)
C9 0.024(2) 0.024(2) 0.024(2) 0.000(2) 0.000(2) 0.000(2)
C10 0.021(2) 0.021(2) 0.021(2) 0.000(2) 0.000(2) 0.000(2)
C11 0.017(2) 0.017(2) 0.017(2) 0.0000(18) 0.0000(18) 0.0000(19)
C12 0.019(2) 0.019(2) 0.019(2) 0.0000(19) 0.0000(19) 0.0000(19)
C13 0.021(2) 0.021(2) 0.021(2) 0.000(2) 0.0000(19) 0.000(2)
C14 0.022(2) 0.022(2) 0.022(2) 0.000(2) 0.0000(19) 0.000(2)
C15 0.023(2) 0.023(2) 0.023(2) 0.000(2) 0.000(2) 0.000(2)
C16 0.019(2) 0.019(2) 0.019(2) 0.0000(18) 0.0000(18) 0.0000(19)
C17 0.023(2) 0.023(2) 0.023(2) 0.000(2) 0.000(2) 0.000(2)
C18 0.019(2) 0.019(2) 0.019(2) 0.0000(18) 0.0000(18) 0.0000(19)
C19 0.020(2) 0.020(2) 0.020(2) 0.0000(19) 0.000(2) 0.0000(19)
C20 0.023(2) 0.023(2) 0.023(2) 0.000(2) 0.000(2) 0.000(2)
C21 0.025(2) 0.025(2) 0.025(2) 0.000(2) 0.000(2) 0.000(2)
C22 0.027(2) 0.027(2) 0.027(2) 0.000(2) 0.000(2) 0.000(2)
C23 0.023(2) 0.023(2) 0.023(2) 0.000(2) 0.000(2) 0.000(2)
C24 0.018(2) 0.018(2) 0.018(2) 0.0000(18) 0.0000(18) 0.0000(18)
C25 0.021(2) 0.021(2) 0.021(2) 0.0000(18) 0.0000(19) 0.000(2)
C26 0.022(2) 0.022(2) 0.022(2) 0.000(2) 0.000(2) 0.000(2)
C27 0.022(2) 0.022(2) 0.022(2) 0.000(2) 0.000(2) 0.000(2)
C28 0.024(2) 0.024(2) 0.024(2) 0.000(2) 0.000(2) 0.000(2)
C29 0.020(2) 0.020(2) 0.020(2) 0.000(2) 0.0000(19) 0.000(2)

loop_
_atom_type_symbol
_atom_type_description
_atom_type_scat_dispersion_real
_atom_type_scat_dispersion_imag
_atom_type_scat_source
C C 0.003 0.002
;
International Tables for Crystallography
(1992, Vol. C, Tables 4.2.6.8 and 6.1.1.4)
;
H H 0.000 0.000
;
International Tables for Crystallography
(1992, Vol. C, Table 6.1.1.4)
;
O O 0.011 0.006
;
International Tables for Crystallography
(1992, Vol. C, Tables 4.2.6.8 and 6.1.1.4)
;
Rh Rh -1.118 0.919
;
International Tables for Crystallography
(1992, Vol. C, Tables 4.2.6.8 and 6.1.1.4)
;
Cl Cl 0.148 0.159
;
International Tables for Crystallography
(1992, Vol. C, Tables 4.2.6.8 and 6.1.1.4)
;
P P 0.102 0.094
;
International Tables for Crystallography
(1992, Vol. C, Tables 4.2.6.8 and 6.1.1.4)
;

loop_
_geom_angle_atom_site_label_1
_geom_angle_atom_site_label_2
_geom_angle_atom_site_label_3
_geom_angle
_geom_angle_publ_flag
Cl2 Rh1 Cl3 91.29(4) yes
Cl2 Rh1 P1 86.16(4) yes
Cl2 Rh1 P2 88.29(4) yes
Cl2 Rh1 C1 93.07(14) yes
Cl2 Rh1 C3 177.13(15) yes
Cl3 Rh1 P1 88.77(4) yes
Cl3 Rh1 P2 84.98(4) yes
Cl3 Rh1 C1 175.14(14) yes
Cl3 Rh1 C3 90.68(15) yes
P1 Rh1 P2 171.55(4) yes
P1 Rh1 C1 93.67(15) yes
P1 Rh1 C3 91.79(15) yes
P2 Rh1 C1 92.99(15) yes
P2 Rh1 C3 93.97(15) yes
C1 Rh1 C3 85.0(2) yes
Rh1 P1 C4 111.59(16) yes
Rh1 P1 C5 114.22(17) yes
Rh1 P1 C11 112.78(16) yes
C4 P1 C5 103.0(2) yes
C4 P1 C11 106.7(2) yes
C5 P1 C11 107.8(2) yes
Rh1 P2 C17 112.04(17) yes
Rh1 P2 C18 116.68(16) yes
Rh1 P2 C24 113.16(16) yes
C17 P2 C18 103.5(2) yes
C17 P2 C24 106.1(2) yes
C18 P2 C24 104.3(2) yes
Rh1 C1 O1 121.4(3) yes
Rh1 C1 C2 116.9(3) yes
O1 C1 C2 121.7(4) yes
Cl1 C2 C1 111.2(3) yes
Rh1 C3 O2 177.2(4) yes
P1 C5 C6 115.0(3) yes
P1 C5 C10 124.7(3) yes
C6 C5 C10 120.3(4) yes
C5 C6 C7 119.4(4) yes
C6 C7 C8 120.7(4) yes
C7 C8 C9 119.9(4) yes
C8 C9 C10 120.1(4) yes
C5 C10 C9 119.6(4) yes
P1 C11 C12 119.0(3) yes
P1 C11 C16 120.7(3) yes
C12 C11 C16 119.6(4) yes
C11 C12 C13 120.2(4) yes
C12 C13 C14 119.9(4) yes
C13 C14 C15 120.1(4) yes
C14 C15 C16 120.8(4) yes
C11 C16 C15 119.4(4) yes
P2 C18 C19 122.2(3) yes
P2 C18 C23 118.3(3) yes
C19 C18 C23 119.4(4) yes
C18 C19 C20 120.5(4) yes
C19 C20 C21 120.6(4) yes
C20 C21 C22 118.9(4) yes
C21 C22 C23 120.8(4) yes
C18 C23 C22 119.7(4) yes
P2 C24 C25 120.4(3) yes
P2 C24 C29 119.7(3) yes
C25 C24 C29 119.8(4) yes
C24 C25 C26 120.7(4) yes
C25 C26 C27 119.6(4) yes
C26 C27 C28 120.2(4) yes
C27 C28 C29 120.8(4) yes
C24 C29 C28 118.9(4) yes
Cl1 C2 H1 109.4 no
Cl1 C2 H2 109.4 no
C1 C2 H1 109.4 no
C1 C2 H2 109.4 no
H1 C2 H2 108.0 no
P1 C4 H3 109.5 no
P1 C4 H4 109.5 no
P1 C4 H5 109.5 no
H3 C4 H4 109.5 no
H3 C4 H5 109.5 no
H4 C4 H5 109.5 no
C5 C6 H6 120.3 no
C7 C6 H6 120.3 no
C6 C7 H7 119.7 no
C8 C7 H7 119.7 no
C7 C8 H8 120.0 no
C9 C8 H8 120.0 no
C8 C9 H9 119.9 no
C10 C9 H9 120.0 no
C5 C10 H10 120.2 no
C9 C10 H10 120.2 no
C11 C12 H11 119.9 no
C13 C12 H11 119.9 no
C12 C13 H12 120.0 no
C14 C13 H12 120.0 no
C13 C14 H13 120.0 no
C15 C14 H13 120.0 no
C14 C15 H14 119.6 no
C16 C15 H14 119.6 no
C11 C16 H15 120.3 no
C15 C16 H15 120.3 no
P2 C17 H16 109.5 no
P2 C17 H17 109.5 no
P2 C17 H18 109.5 no
H16 C17 H17 109.5 no
H16 C17 H18 109.5 no
H17 C17 H18 109.5 no
C18 C19 H19 119.8 no
C20 C19 H19 119.8 no
C19 C20 H20 119.7 no
C21 C20 H20 119.7 no
C20 C21 H21 120.5 no
C22 C21 H21 120.5 no
C21 C22 H22 119.6 no
C23 C22 H22 119.6 no
C18 C23 H23 120.1 no
C22 C23 H23 120.1 no
C24 C25 H24 119.7 no
C26 C25 H24 119.7 no
C25 C26 H25 120.2 no
C27 C26 H25 120.2 no
C26 C27 H26 119.9 no
C28 C27 H26 119.9 no
C27 C28 H27 119.6 no
C29 C28 H27 119.6 no
C24 C29 H28 120.5 no
C28 C29 H28 120.5 no

loop_
_geom_bond_atom_site_label_1
_geom_bond_atom_site_label_2
_geom_bond_distance
_geom_bond_publ_flag
Rh1 Cl2 2.3721(13) yes
Rh1 Cl3 2.5218(12) yes
Rh1 P1 2.3805(12) yes
Rh1 P2 2.3746(13) yes
Rh1 C1 2.058(4) yes
Rh1 C3 1.872(5) yes
Cl1 C2 1.809(5) yes
P1 C4 1.817(5) yes
P1 C5 1.828(5) yes
P1 C11 1.813(4) yes
P2 C17 1.823(5) yes
P2 C18 1.835(5) yes
P2 C24 1.816(5) yes
O1 C1 1.198(6) yes
O2 C3 1.126(6) yes
C1 C2 1.520(7) yes
C5 C6 1.410(7) yes
C5 C10 1.391(7) yes
C6 C7 1.393(7) yes
C7 C8 1.389(7) yes
C8 C9 1.399(7) yes
C9 C10 1.405(7) yes
C11 C12 1.414(6) yes
C11 C16 1.401(7) yes
C12 C13 1.386(7) yes
C13 C14 1.402(7) yes
C14 C15 1.386(7) yes
C15 C16 1.399(7) yes
C18 C19 1.394(6) yes
C18 C23 1.412(7) yes
C19 C20 1.390(7) yes
C20 C21 1.394(7) yes
C21 C22 1.406(7) yes
C22 C23 1.386(7) yes
C24 C25 1.393(7) yes
C24 C29 1.409(7) yes
C25 C26 1.400(6) yes
C26 C27 1.398(7) yes
C27 C28 1.381(7) yes
C28 C29 1.413(7) yes
C2 H1 0.990 no
C2 H2 0.990 no
C4 H3 0.980 no
C4 H4 0.980 no
C4 H5 0.980 no
C6 H6 0.950 no
C7 H7 0.950 no
C8 H8 0.950 no
C9 H9 0.950 no
C10 H10 0.950 no
C12 H11 0.950 no
C13 H12 0.950 no
C14 H13 0.950 no
C15 H14 0.950 no
C16 H15 0.950 no
C17 H16 0.980 no
C17 H17 0.980 no
C17 H18 0.980 no
C19 H19 0.950 no
C20 H20 0.950 no
C21 H21 0.950 no
C22 H22 0.950 no
C23 H23 0.950 no
C25 H24 0.950 no
C26 H25 0.950 no
C27 H26 0.950 no
C28 H27 0.950 no
C29 H28 0.950 no

loop_
_geom_torsion_atom_site_label_1
_geom_torsion_atom_site_label_2
_geom_torsion_atom_site_label_3
_geom_torsion_atom_site_label_4
_geom_torsion
Cl(2) Rh(1) P(1) C(4) 50.14(18)
Cl(2) Rh(1) P(1) C(5) 166.47(16)
Cl(2) Rh(1) P(1) C(11) -69.99(17)
Cl(2) Rh(1) P(2) C(17) -35.80(18)
Cl(2) Rh(1) P(2) C(18) -154.86(17)
Cl(2) Rh(1) P(2) C(24) 84.16(18)
Cl(2) Rh(1) C(1) O(1) -175.7(4)
Cl(2) Rh(1) C(1) C(2) 3.3(3)
Cl(2) Rh(1) C(3) O(2) -11(11)
Cl(3) Rh(1) P(1) C(4) -41.24(18)
Cl(3) Rh(1) P(1) C(5) 75.09(16)
Cl(3) Rh(1) P(1) C(11) -161.37(17)
Cl(3) Rh(1) P(2) C(17) 55.65(18)
Cl(3) Rh(1) P(2) C(18) -63.41(17)
Cl(3) Rh(1) P(2) C(24) 175.60(18)
Cl(3) Rh(1) C(1) O(1) -22(2)
Cl(3) Rh(1) C(1) C(2) 156.9(16)
Cl(3) Rh(1) C(3) O(2) -145(8)
P(1) Rh(1) P(2) C(17) 13.2(3)
P(1) Rh(1) P(2) C(18) -105.9(3)
P(1) Rh(1) P(2) C(24) 133.1(3)
P(2) Rh(1) P(1) C(4) 1.0(3)
P(2) Rh(1) P(1) C(5) 117.4(3)
P(2) Rh(1) P(1) C(11) -119.1(3)
P(1) Rh(1) C(1) O(1) 98.0(4)
P(1) Rh(1) C(1) C(2) -83.0(3)
C(1) Rh(1) P(1) C(4) 143.0(2)
C(1) Rh(1) P(1) C(5) -100.7(2)
C(1) Rh(1) P(1) C(11) 22.8(2)
P(1) Rh(1) C(3) O(2) -56(8)
C(3) Rh(1) P(1) C(4) -131.9(2)
C(3) Rh(1) P(1) C(5) -15.5(2)
C(3) Rh(1) P(1) C(11) 108.0(2)
P(2) Rh(1) C(1) O(1) -87.2(4)
P(2) Rh(1) C(1) C(2) 91.8(3)
C(1) Rh(1) P(2) C(17) -128.8(2)
C(1) Rh(1) P(2) C(18) 112.2(2)
C(1) Rh(1) P(2) C(24) -8.8(2)
P(2) Rh(1) C(3) O(2) 130(8)
C(3) Rh(1) P(2) C(17) 146.0(2)
C(3) Rh(1) P(2) C(18) 26.9(2)
C(3) Rh(1) P(2) C(24) -94.1(2)
C(1) Rh(1) C(3) O(2) 38(8)
C(3) Rh(1) C(1) O(1) 6.5(4)
C(3) Rh(1) C(1) C(2) -174.5(4)
Rh(1) P(1) C(4) H(3) -90.0
Rh(1) P(1) C(4) H(4) 150.0
Rh(1) P(1) C(4) H(5) 30.0
Rh(1) P(1) C(5) C(6) -52.9(4)
Rh(1) P(1) C(5) C(10) 127.7(4)
Rh(1) P(1) C(11) C(12) -70.8(4)
Rh(1) P(1) C(11) C(16) 100.2(4)
C(4) P(1) C(5) C(6) 68.3(4)
C(4) P(1) C(5) C(10) -111.1(4)
C(5) P(1) C(4) H(3) 147.1
C(5) P(1) C(4) H(4) 27.1
C(5) P(1) C(4) H(5) -92.9
C(4) P(1) C(11) C(12) 166.3(3)
C(4) P(1) C(11) C(16) -22.7(4)
C(11) P(1) C(4) H(3) 33.7
C(11) P(1) C(4) H(4) -86.3
C(11) P(1) C(4) H(5) 153.7
C(5) P(1) C(11) C(12) 56.2(4)
C(5) P(1) C(11) C(16) -132.7(4)
C(11) P(1) C(5) C(6) -179.1(3)
C(11) P(1) C(5) C(10) 1.5(5)
Rh(1) P(2) C(17) H(16) -90.0
Rh(1) P(2) C(17) H(17) 150.0
Rh(1) P(2) C(17) H(18) 30.0
Rh(1) P(2) C(18) C(19) 19.1(4)
Rh(1) P(2) C(18) C(23) -165.9(3)
Rh(1) P(2) C(24) C(25) 88.8(4)
Rh(1) P(2) C(24) C(29) -86.3(3)
C(17) P(2) C(18) C(19) -104.4(4)
C(17) P(2) C(18) C(23) 70.5(4)
C(18) P(2) C(17) H(16) 36.6
C(18) P(2) C(17) H(17) -83.4
C(18) P(2) C(17) H(18) 156.6
C(17) P(2) C(24) C(25) -148.0(4)
C(17) P(2) C(24) C(29) 37.0(4)
C(24) P(2) C(17) H(16) 146.1
C(24) P(2) C(17) H(17) 26.1
C(24) P(2) C(17) H(18) -93.9
C(18) P(2) C(24) C(25) -39.0(4)
C(18) P(2) C(24) C(29) 146.0(3)
C(24) P(2) C(18) C(19) 144.7(4)
C(24) P(2) C(18) C(23) -40.4(4)
Rh(1) C(1) C(2) Cl(1) 179.3(2)
Rh(1) C(1) C(2) H(1) 58.3
Rh(1) C(1) C(2) H(2) -59.8
O(1) C(1) C(2) Cl(1) -1.8(6)
O(1) C(1) C(2) H(1) -122.7
O(1) C(1) C(2) H(2) 119.2
P(1) C(5) C(6) C(7) -178.7(3)
P(1) C(5) C(6) H(6) 1.3
P(1) C(5) C(10) C(9) 178.9(3)
P(1) C(5) C(10) H(10) -1.1
C(6) C(5) C(10) C(9) -0.5(7)
C(6) C(5) C(10) H(10) 179.5
C(10) C(5) C(6) C(7) 0.7(7)
C(10) C(5) C(6) H(6) -179.2
C(5) C(6) C(7) C(8) -0.2(6)
C(5) C(6) C(7) H(7) 179.8
H(6) C(6) C(7) C(8) 179.8
H(6) C(6) C(7) H(7) -0.2
C(6) C(7) C(8) C(9) -0.5(7)
C(6) C(7) C(8) H(8) 179.5
H(7) C(7) C(8) C(9) 179.5
H(7) C(7) C(8) H(8) -0.5
C(7) C(8) C(9) C(10) 0.8(7)
C(7) C(8) C(9) H(9) -179.2
H(8) C(8) C(9) C(10) -179.2
H(8) C(8) C(9) H(9) 0.8
C(8) C(9) C(10) C(5) -0.3(7)
C(8) C(9) C(10) H(10) 179.7
H(9) C(9) C(10) C(5) 179.7
H(9) C(9) C(10) H(10) -0.2
P(1) C(11) C(12) C(13) 172.7(3)
P(1) C(11) C(12) H(11) -7.3
P(1) C(11) C(16) C(15) -171.1(3)
P(1) C(11) C(16) H(15) 8.9
C(12) C(11) C(16) C(15) -0.2(5)
C(12) C(11) C(16) H(15) 179.8
C(16) C(11) C(12) C(13) 1.6(7)
C(16) C(11) C(12) H(11) -178.4
C(11) C(12) C(13) C(14) -2.2(7)
C(11) C(12) C(13) H(12) 177.8
H(11) C(12) C(13) C(14) 177.9
H(11) C(12) C(13) H(12) -2.1
C(12) C(13) C(14) C(15) 1.4(7)
C(12) C(13) C(14) H(13) -178.6
H(12) C(13) C(14) C(15) -178.6
H(12) C(13) C(14) H(13) 1.4
C(13) C(14) C(15) C(16) 0.0(6)
C(13) C(14) C(15) H(14) -180.0
H(13) C(14) C(15) C(16) -179.9
H(13) C(14) C(15) H(14) 0.1
C(14) C(15) C(16) C(11) -0.6(7)
C(14) C(15) C(16) H(15) 179.4
H(14) C(15) C(16) C(11) 179.4
H(14) C(15) C(16) H(15) -0.6
P(2) C(18) C(19) C(20) 176.4(3)
P(2) C(18) C(19) H(19) -3.6
P(2) C(18) C(23) C(22) -177.2(3)
P(2) C(18) C(23) H(23) 2.8
C(19) C(18) C(23) C(22) -2.2(7)
C(19) C(18) C(23) H(23) 177.8
C(23) C(18) C(19) C(20) 1.6(7)
C(23) C(18) C(19) H(19) -178.4
C(18) C(19) C(20) C(21) 0.2(6)
C(18) C(19) C(20) H(20) -179.8
H(19) C(19) C(20) C(21) -179.8
H(19) C(19) C(20) H(20) 0.3
C(19) C(20) C(21) C(22) -1.3(7)
C(19) C(20) C(21) H(21) 178.7
H(20) C(20) C(21) C(22) 178.7
H(20) C(20) C(21) H(21) -1.3
C(20) C(21) C(22) C(23) 0.7(7)
C(20) C(21) C(22) H(22) -179.3
H(21) C(21) C(22) C(23) -179.3
H(21) C(21) C(22) H(22) 0.7
C(21) C(22) C(23) C(18) 1.0(7)
C(21) C(22) C(23) H(23) -179.0
H(22) C(22) C(23) C(18) -179.0
H(22) C(22) C(23) H(23) 1.1
P(2) C(24) C(25) C(26) -175.6(3)
P(2) C(24) C(25) H(24) 4.4
P(2) C(24) C(29) C(28) 174.8(3)
P(2) C(24) C(29) H(28) -5.2
C(25) C(24) C(29) C(28) -0.2(6)
C(25) C(24) C(29) H(28) 179.8
C(29) C(24) C(25) C(26) -0.6(7)
C(29) C(24) C(25) H(24) 179.4
C(24) C(25) C(26) C(27) 0.7(7)
C(24) C(25) C(26) H(25) -179.3
H(24) C(25) C(26) C(27) -179.2
H(24) C(25) C(26) H(25) 0.8
C(25) C(26) C(27) C(28) 0.1(5)
C(25) C(26) C(27) H(26) -179.9
H(25) C(26) C(27) C(28) -179.9
H(25) C(26) C(27) H(26) 0.1
C(26) C(27) C(28) C(29) -1.0(7)
C(26) C(27) C(28) H(27) 179.0
H(26) C(27) C(28) C(29) 179.1
H(26) C(27) C(28) H(27) -0.9
C(27) C(28) C(29) C(24) 1.0(7)
C(27) C(28) C(29) H(28) -179.0
H(27) C(28) C(29) C(24) -179.0
H(27) C(28) C(29) H(28) 1.1
